data_7026443
loop_
_publ_author_name
'Dutta, Daipayan'
'Jana, Atish D.'
'Debnath, Mainak'
'Bhaumik, Asim'
'Marek, Jaromir'
'Ali, Mahammad'

_publ_section_title
;
 Robust 1D open rack-like architecture in coordination polymers of
 Anderson POMs [{Na4(H2O)14}{Cu(gly)}2][TeMo6O24] and
 [{Cu(en)2}3{TeW6O24}]: synthesis, characterization and heterogeneous
 catalytic epoxidation of olefines.
;
_journal_issue 48
_journal_name_full 'Dalton transactions (Cambridge, England : 2003)'
_journal_page_first 11551
_journal_page_last 11559
_journal_paper_doi 10.1039/c0dt00426j
_journal_volume 39
_journal_year 2010
_chemical_formula_moiety 'C4 H32 Cu2 Mo6 N2 Na4 O42 Te'
_chemical_formula_sum 'C4 H32 Cu2 Mo6 N2 Na4 O42 Te'
_chemical_formula_weight 1702.60
_chemical_name_systematic
;
?
;
_space_group_IT_number 2
_symmetry_cell_setting triclinic
_symmetry_space_group_name_Hall '-P 1'
_symmetry_space_group_name_H-M 'P -1'
_atom_sites_solution_hydrogens mixed
_atom_sites_solution_primary direct
_atom_sites_solution_secondary difmap
_audit_creation_method SHELXL-97
_cell_angle_alpha 73.573(5)
_cell_angle_beta 78.822(5)
_cell_angle_gamma 78.197(5)
_cell_formula_units_Z 1
_cell_length_a 7.1526(5)
_cell_length_b 10.6481(6)
_cell_length_c 14.2288(9)
_cell_measurement_reflns_used 6731
_cell_measurement_temperature 120(2)
_cell_measurement_theta_max 32.1632
_cell_measurement_theta_min 3.7613
_cell_volume 1006.74(11)
_computing_structure_refinement 'SHELXL-97 (Sheldrick, 1997)'
_computing_structure_solution 'SHELXS-97 (Sheldrick, 1990)'
_diffrn_ambient_temperature 120(2)
_diffrn_detector_area_resol_mean 8.3611
_diffrn_measured_fraction_theta_full 0.994
_diffrn_measured_fraction_theta_max 0.994
_diffrn_measurement_device_type 'KUMA + CCD'
_diffrn_measurement_method 'rotation method, \w--scan'
_diffrn_radiation_monochromator 'Enhance (Oxford Diffraction)'
_diffrn_radiation_source 'fine-focus sealed tube'
_diffrn_radiation_type MoK\a
_diffrn_radiation_wavelength 0.71073
_diffrn_reflns_av_R_equivalents 0.0159
_diffrn_reflns_av_sigmaI/netI 0.0144
_diffrn_reflns_limit_h_max 8
_diffrn_reflns_limit_h_min -8
_diffrn_reflns_limit_k_max 12
_diffrn_reflns_limit_k_min -12
_diffrn_reflns_limit_l_max 15
_diffrn_reflns_limit_l_min -16
_diffrn_reflns_number 6905
_diffrn_reflns_theta_full 25.04
_diffrn_reflns_theta_max 25.04
_diffrn_reflns_theta_min 3.78
_exptl_absorpt_coefficient_mu 3.720
_exptl_absorpt_correction_T_max 0.69258
_exptl_absorpt_correction_T_min 0.31866
_exptl_absorpt_correction_type multi-scan
_exptl_absorpt_process_details
;
CrysAlis RED, Oxford Diffraction Ltd.,
Version 1.171.29.9 (release 23-03-2006 CrysAlis171 .NET)
(compiled Mar 23 2006,23:39:28)
Empirical absorption correction using spherical harmonics,
implemented in SCALE3 ABSPACK scaling algorithm.
;
_exptl_crystal_colour blue
_exptl_crystal_density_diffrn 2.808
_exptl_crystal_density_method 'not measured'
_exptl_crystal_description prism
_exptl_crystal_F_000 812
_exptl_crystal_size_max 0.30
_exptl_crystal_size_mid 0.30
_exptl_crystal_size_min 0.10
_refine_diff_density_max 0.863
_refine_diff_density_min -0.808
_refine_diff_density_rms 0.133
_refine_ls_extinction_method none
_refine_ls_goodness_of_fit_ref 0.902
_refine_ls_hydrogen_treatment mixed
_refine_ls_matrix_type full
_refine_ls_number_parameters 323
_refine_ls_number_reflns 3549
_refine_ls_number_restraints 12
_refine_ls_restrained_S_all 0.901
_refine_ls_R_factor_all 0.0265
_refine_ls_R_factor_gt 0.0246
_refine_ls_shift/su_max 0.001
_refine_ls_shift/su_mean 0.000
_refine_ls_structure_factor_coef Fsqd
_refine_ls_weighting_details 'calc w=1/[\s^2^(Fo^2^)+(0.0350P)^2^+7.0000P] where P=(Fo^2^+2Fc^2^)/3'
_refine_ls_weighting_scheme calc
_refine_ls_wR_factor_gt 0.0624
_refine_ls_wR_factor_ref 0.0636
_reflns_number_gt 3348
_reflns_number_total 3549
_reflns_threshold_expression >2sigma(I)
_cod_data_source_file c0dt00426j.txt
_cod_data_source_block in73
_cod_database_code 7026443

loop_
_symmetry_equiv_pos_as_xyz
'x, y, z'
'-x, -y, -z'

loop_
_atom_site_label
_atom_site_type_symbol
_atom_site_fract_x
_atom_site_fract_y
_atom_site_fract_z
_atom_site_U_iso_or_equiv
_atom_site_adp_type
_atom_site_occupancy
_atom_site_symmetry_multiplicity
_atom_site_calc_flag
_atom_site_refinement_flags
_atom_site_disorder_assembly
_atom_site_disorder_group
Te Te 0.5000 0.5000 0.5000 0.00557(9) Uani 1 2 d S . .
Mo1 Mo 0.52633(4) 0.21597(3) 0.44831(2) 0.00654(9) Uani 1 1 d . . .
Mo2 Mo 0.60999(4) 0.47925(3) 0.27046(2) 0.00683(9) Uani 1 1 d . . .
Mo3 Mo 0.41490(4) 0.23364(3) 0.67905(2) 0.00706(9) Uani 1 1 d . . .
Cu Cu 0.05440(6) 0.24697(4) 0.35742(3) 0.00866(11) Uani 1 1 d . . .
O1 O 0.1080(4) 0.2770(3) 0.21258(19) 0.0114(5) Uani 1 1 d . . .
O2 O 0.0691(5) 0.1979(3) 0.0905(2) 0.0212(7) Uani 1 1 d . . .
N3 N 0.0490(5) 0.0641(3) 0.3543(2) 0.0105(6) Uani 1 1 d . . .
H3A H 0.1659 0.0120 0.3661 0.013 Uiso 1 1 calc R . .
H3B H -0.0454 0.0292 0.4027 0.013 Uiso 1 1 calc R . .
C1 C 0.0679(6) 0.1885(4) 0.1794(3) 0.0129(8) Uani 1 1 d . . .
C2 C 0.0094(6) 0.0651(4) 0.2561(3) 0.0135(8) Uani 1 1 d . . .
H2A H -0.1299 0.0644 0.2591 0.016 Uiso 1 1 calc R . .
H2B H 0.0826 -0.0154 0.2366 0.016 Uiso 1 1 calc R . .
O4 O 0.0006(4) 0.2105(3) 0.50460(19) 0.0105(5) Uani 1 1 d D . .
H4V H -0.113(4) 0.243(4) 0.541(3) 0.016 Uiso 1 1 d D . .
H4W H 0.101(5) 0.215(5) 0.536(3) 0.016 Uiso 1 1 d D . .
O5 O 0.0702(4) 0.4368(3) 0.3460(2) 0.0104(5) Uani 1 1 d D . .
H5V H 0.164(5) 0.453(5) 0.378(3) 0.016 Uiso 1 1 d D . .
H5W H -0.048(4) 0.483(4) 0.369(3) 0.016 Uiso 1 1 d D . .
O6 O 0.3837(4) 0.1913(3) 0.37300(19) 0.0098(5) Uani 1 1 d . . .
O7 O 0.6793(4) 0.0718(3) 0.4841(2) 0.0109(5) Uani 1 1 d . . .
O8 O 0.7147(4) 0.3074(2) 0.34731(19) 0.0090(5) Uani 1 1 d . . .
O9 O 0.3321(4) 0.2094(3) 0.56483(19) 0.0096(5) Uani 1 1 d . . .
O10 O 0.6264(4) 0.3195(2) 0.54328(19) 0.0072(5) Uani 1 1 d . . .
O11 O 0.4659(4) 0.4361(3) 0.2047(2) 0.0113(6) Uani 1 1 d . . .
O12 O 0.8151(4) 0.5129(3) 0.18994(19) 0.0109(5) Uani 1 1 d . . .
O13 O 0.4811(4) 0.6616(3) 0.25815(19) 0.0101(5) Uani 1 1 d . . .
O14 O 0.6998(4) 0.5483(3) 0.38989(19) 0.0086(5) Uani 1 1 d . . .
O15 O 0.3939(4) 0.4376(3) 0.41061(18) 0.0074(5) Uani 1 1 d . . .
O16 O 0.2066(4) 0.2078(3) 0.7594(2) 0.0130(6) Uani 1 1 d . . .
O17 O 0.5747(4) 0.0905(3) 0.7094(2) 0.0128(6) Uani 1 1 d . . .
Na1 Na 0.1520(2) 0.49870(15) 0.16337(11) 0.0128(3) Uani 1 1 d . . .
Na2 Na 0.2827(3) 0.78924(18) -0.01495(13) 0.0286(4) Uani 1 1 d . . .
O20 O 0.4293(5) 0.8447(3) -0.1758(2) 0.0198(6) Uani 1 1 d D A .
H20V H 0.477(7) 0.924(3) -0.211(3) 0.030 Uiso 1 1 d D . .
H20W H 0.481(7) 0.780(4) -0.210(4) 0.030 Uiso 1 1 d D . .
O21 O 0.1705(4) 0.7207(3) 0.1577(2) 0.0154(6) Uani 1 1 d D . .
H21V H 0.048(4) 0.745(5) 0.189(3) 0.023 Uiso 1 1 d D . .
H21W H 0.257(6) 0.718(5) 0.199(3) 0.023 Uiso 1 1 d D . .
O22 O 0.2095(6) 0.5707(4) -0.0078(2) 0.0326(8) Uani 1 1 d D . .
H22V H 0.093(5) 0.579(6) -0.031(5) 0.049 Uiso 1 1 d D . .
H22W H 0.290(8) 0.498(4) -0.027(5) 0.049 Uiso 1 1 d D . .
O23 O 0.5950(6) 0.7033(4) 0.0297(3) 0.0378(9) Uani 1 1 d D A .
H23V H 0.705(6) 0.741(6) -0.007(4) 0.057 Uiso 1 1 d D . .
H23W H 0.620(10) 0.719(7) 0.087(3) 0.057 Uiso 1 1 d D . .
O24A O 0.181(3) 1.0187(7) -0.0341(5) 0.048(5) Uani 0.54(3) 1 d P A 1
O24B O 0.301(4) 1.000(2) -0.008(3) 0.127(11) Uani 0.46(3) 1 d P A 2

loop_
_atom_site_aniso_label
_atom_site_aniso_U_11
_atom_site_aniso_U_22
_atom_site_aniso_U_33
_atom_site_aniso_U_23
_atom_site_aniso_U_13
_atom_site_aniso_U_12
Te 0.00663(17) 0.00451(17) 0.00627(17) -0.00320(13) 0.00041(12) -0.00110(13)
Mo1 0.00719(16) 0.00522(16) 0.00804(17) -0.00376(12) 0.00021(12) -0.00115(12)
Mo2 0.00775(16) 0.00667(17) 0.00677(17) -0.00367(12) 0.00009(12) -0.00101(12)
Mo3 0.00835(17) 0.00546(16) 0.00748(17) -0.00290(12) 0.00057(12) -0.00119(12)
Cu 0.0109(2) 0.0072(2) 0.0088(2) -0.00403(17) -0.00007(17) -0.00175(18)
O1 0.0137(13) 0.0091(13) 0.0113(13) -0.0035(11) 0.0000(11) -0.0023(11)
O2 0.0353(18) 0.0192(15) 0.0113(15) -0.0061(12) -0.0002(13) -0.0090(14)
N3 0.0106(16) 0.0092(15) 0.0110(16) -0.0017(13) -0.0007(13) -0.0018(13)
C1 0.0130(19) 0.0123(19) 0.014(2) -0.0072(16) -0.0004(15) 0.0002(15)
C2 0.018(2) 0.0114(19) 0.0127(19) -0.0046(16) -0.0029(16) -0.0032(16)
O4 0.0089(13) 0.0135(14) 0.0093(13) -0.0046(11) 0.0001(10) -0.0012(11)
O5 0.0090(13) 0.0107(13) 0.0130(13) -0.0056(11) -0.0013(11) -0.0017(11)
O6 0.0093(13) 0.0113(13) 0.0099(13) -0.0045(11) -0.0005(10) -0.0026(10)
O7 0.0102(13) 0.0101(13) 0.0124(14) -0.0044(11) 0.0013(11) -0.0026(11)
O8 0.0094(13) 0.0074(12) 0.0105(13) -0.0037(10) -0.0010(10) -0.0006(10)
O9 0.0087(13) 0.0103(13) 0.0110(13) -0.0051(11) 0.0012(10) -0.0037(10)
O10 0.0077(12) 0.0057(12) 0.0080(12) -0.0031(10) 0.0007(10) 0.0000(10)
O11 0.0136(13) 0.0107(13) 0.0105(13) -0.0044(11) -0.0025(11) -0.0006(11)
O12 0.0111(13) 0.0103(13) 0.0111(13) -0.0034(11) -0.0008(11) -0.0010(11)
O13 0.0106(13) 0.0098(13) 0.0103(13) -0.0045(10) -0.0019(10) 0.0005(10)
O14 0.0065(12) 0.0082(13) 0.0116(13) -0.0039(10) 0.0003(10) -0.0016(10)
O15 0.0069(12) 0.0090(13) 0.0072(12) -0.0045(10) 0.0011(10) -0.0016(10)
O16 0.0140(14) 0.0145(14) 0.0110(13) -0.0055(11) 0.0013(11) -0.0029(11)
O17 0.0141(14) 0.0107(13) 0.0138(14) -0.0052(11) -0.0018(11) 0.0006(11)
Na1 0.0129(8) 0.0124(8) 0.0135(8) -0.0026(6) -0.0017(6) -0.0038(6)
Na2 0.0437(12) 0.0207(9) 0.0180(9) -0.0041(7) 0.0080(8) -0.0107(8)
O20 0.0262(17) 0.0154(15) 0.0167(15) -0.0061(12) 0.0038(13) -0.0051(13)
O21 0.0119(14) 0.0185(15) 0.0159(15) -0.0076(12) -0.0006(11) 0.0004(12)
O22 0.049(2) 0.036(2) 0.0163(16) -0.0095(15) 0.0007(16) -0.0167(18)
O23 0.043(2) 0.046(2) 0.0211(18) 0.0012(17) -0.0045(16) -0.0131(19)
O24A 0.110(12) 0.015(4) 0.013(4) -0.002(3) 0.003(4) -0.010(5)
O24B 0.084(14) 0.088(11) 0.23(2) -0.127(14) 0.103(15) -0.058(10)

loop_
_atom_type_symbol
_atom_type_description
_atom_type_scat_dispersion_real
_atom_type_scat_dispersion_imag
_atom_type_scat_source
C C 0.0033 0.0016 'International Tables Vol C Tables 4.2.6.8 and 6.1.1.4'
H H 0.0000 0.0000 'International Tables Vol C Tables 4.2.6.8 and 6.1.1.4'
Na Na 0.0362 0.0249 'International Tables Vol C Tables 4.2.6.8 and 6.1.1.4'
O O 0.0106 0.0060 'International Tables Vol C Tables 4.2.6.8 and 6.1.1.4'
Cu Cu 0.3201 1.2651 'International Tables Vol C Tables 4.2.6.8 and 6.1.1.4'
Mo Mo -1.6832 0.6857 'International Tables Vol C Tables 4.2.6.8 and 6.1.1.4'
Te Te -0.5308 1.6751 'International Tables Vol C Tables 4.2.6.8 and 6.1.1.4'
N N 0.0061 0.0033 'International Tables Vol C Tables 4.2.6.8 and 6.1.1.4'

loop_
_geom_angle_atom_site_label_1
_geom_angle_atom_site_label_2
_geom_angle_atom_site_label_3
_geom_angle
_geom_angle_site_symmetry_1
_geom_angle_site_symmetry_3
O15 Te O15 180 . 2_666
O15 Te O10 86.22(11) . .
O15 Te O10 93.78(11) 2_666 .
O15 Te O10 93.78(11) . 2_666
O15 Te O10 86.22(11) 2_666 2_666
O10 Te O10 180 . 2_666
O15 Te O14 85.68(11) . .
O15 Te O14 94.32(11) 2_666 .
O10 Te O14 94.47(11) . .
O10 Te O14 85.53(11) 2_666 .
O15 Te O14 94.32(11) . 2_666
O15 Te O14 85.68(11) 2_666 2_666
O10 Te O14 85.53(11) . 2_666
O10 Te O14 94.47(11) 2_666 2_666
O14 Te O14 180 . 2_666
O7 Mo1 O6 107.88(12) . .
O7 Mo1 O9 101.56(12) . .
O6 Mo1 O9 96.77(12) . .
O7 Mo1 O8 96.30(12) . .
O6 Mo1 O8 99.43(12) . .
O9 Mo1 O8 150.86(11) . .
O7 Mo1 O10 94.01(11) . .
O6 Mo1 O10 157.69(11) . .
O9 Mo1 O10 74.08(10) . .
O8 Mo1 O10 81.92(10) . .
O7 Mo1 O15 162.27(11) . .
O6 Mo1 O15 88.44(11) . .
O9 Mo1 O15 82.79(10) . .
O8 Mo1 O15 73.64(10) . .
O10 Mo1 O15 70.45(9) . .
O12 Mo2 O11 105.79(13) . .
O12 Mo2 O8 97.93(12) . .
O11 Mo2 O8 101.30(12) . .
O12 Mo2 O13 97.47(12) . .
O11 Mo2 O13 96.70(12) . .
O8 Mo2 O13 152.09(11) . .
O12 Mo2 O15 162.55(11) . .
O11 Mo2 O15 91.33(11) . .
O8 Mo2 O15 74.95(10) . .
O13 Mo2 O15 83.53(10) . .
O12 Mo2 O14 92.93(11) . .
O11 Mo2 O14 160.14(11) . .
O8 Mo2 O14 82.18(10) . .
O13 Mo2 O14 73.91(10) . .
O15 Mo2 O14 70.51(9) . .
O17 Mo3 O16 105.60(13) . .
O17 Mo3 O9 100.52(12) . .
O16 Mo3 O9 97.15(12) . .
O17 Mo3 O13 97.34(12) . 2_666
O16 Mo3 O13 100.01(12) . 2_666
O9 Mo3 O13 150.85(11) . 2_666
O17 Mo3 O14 159.70(11) . 2_666
O16 Mo3 O14 93.96(11) . 2_666
O9 Mo3 O14 81.99(10) . 2_666
O13 Mo3 O14 73.51(10) 2_666 2_666
O17 Mo3 O10 91.66(11) . .
O16 Mo3 O10 161.69(11) . .
O9 Mo3 O10 73.22(10) . .
O13 Mo3 O10 83.45(10) 2_666 .
O14 Mo3 O10 69.61(9) 2_666 .
O1 Cu N3 83.44(12) . .
O1 Cu O4 178.22(11) . .
N3 Cu O4 94.79(12) . .
O1 Cu O5 90.85(11) . .
N3 Cu O5 174.21(12) . .
O4 Cu O5 90.92(11) . .
O1 Cu O6 92.42(10) . .
N3 Cu O6 90.21(11) . .
O4 Cu O6 87.40(10) . .
O5 Cu O6 89.07(10) . .
O1 Cu O8 89.58(10) . 1_455
N3 Cu O8 91.18(11) . 1_455
O4 Cu O8 90.63(10) . 1_455
O5 Cu O8 89.74(10) . 1_455
O6 Cu O8 177.68(9) . 1_455
O1 Cu Na1 43.29(8) . .
N3 Cu Na1 126.65(10) . .
O4 Cu Na1 138.47(8) . .
O5 Cu Na1 47.61(8) . .
O6 Cu Na1 89.63(7) . .
O8 Cu Na1 91.03(7) 1_455 .
C1 O1 Cu 115.0(2) . .
C1 O1 Na1 141.1(3) . .
Cu O1 Na1 101.41(11) . .
C1 O2 Na2 120.9(3) . 2_565
C2 N3 Cu 109.0(2) . .
C2 N3 H3A 109.9 . .
Cu N3 H3A 109.9 . .
C2 N3 H3B 109.9 . .
Cu N3 H3B 109.9 . .
H3A N3 H3B 108.3 . .
O2 C1 O1 124.3(4) . .
O2 C1 C2 119.1(3) . .
O1 C1 C2 116.5(3) . .
N3 C2 C1 110.0(3) . .
N3 C2 H2A 109.7 . .
C1 C2 H2A 109.7 . .
N3 C2 H2B 109.7 . .
C1 C2 H2B 109.7 . .
H2A C2 H2B 108.2 . .
Cu O4 H4V 126(3) . .
Cu O4 H4W 116(3) . .
H4V O4 H4W 106(4) . .
Cu O5 Na1 95.62(11) . .
Cu O5 H5V 117(3) . .
Na1 O5 H5V 112(3) . .
Cu O5 H5W 112(3) . .
Na1 O5 H5W 113(3) . .
H5V O5 H5W 106(4) . .
Mo1 O6 Cu 135.16(14) . .
Mo2 O8 Mo1 114.68(13) . .
Mo2 O8 Cu 121.26(12) . 1_655
Mo1 O8 Cu 120.82(12) . 1_655
Mo3 O9 Mo1 115.48(13) . .
Te O10 Mo1 102.42(11) . .
Te O10 Mo3 102.40(11) . .
Mo1 O10 Mo3 91.87(9) . .
Mo2 O11 Na1 139.10(15) . .
Mo2 O12 Na1 148.31(15) . 1_655
Mo3 O13 Mo2 116.10(13) 2_666 .
Te O14 Mo2 101.65(11) . .
Te O14 Mo3 102.46(11) . 2_666
Mo2 O14 Mo3 92.36(9) . 2_666
Te O15 Mo2 102.13(11) . .
Te O15 Mo1 100.92(11) . .
Mo2 O15 Mo1 91.31(9) . .
O22 Na1 O1 110.68(13) . .
O22 Na1 O12 100.77(13) . 1_455
O1 Na1 O12 76.83(10) . 1_455
O22 Na1 O11 102.19(13) . .
O1 Na1 O11 90.19(11) . .
O12 Na1 O11 156.45(12) 1_455 .
O22 Na1 O21 84.08(12) . .
O1 Na1 O21 165.08(12) . .
O12 Na1 O21 98.86(11) 1_455 .
O11 Na1 O21 88.66(11) . .
O22 Na1 O5 175.54(14) . .
O1 Na1 O5 72.04(10) . .
O12 Na1 O5 76.22(10) 1_455 .
O11 Na1 O5 81.15(10) . .
O21 Na1 O5 93.09(11) . .
O22 Na1 Cu 145.95(11) . .
O1 Na1 Cu 35.30(7) . .
O12 Na1 Cu 74.35(8) 1_455 .
O11 Na1 Cu 83.67(8) . .
O21 Na1 Cu 129.86(9) . .
O5 Na1 Cu 36.77(6) . .
O22 Na1 Na2 43.25(10) . .
O1 Na1 Na2 153.38(9) . .
O12 Na1 Na2 109.30(9) 1_455 .
O11 Na1 Na2 91.14(9) . .
O21 Na1 Na2 41.53(8) . .
O5 Na1 Na2 134.36(9) . .
Cu Na1 Na2 170.33(6) . .
O20 Na2 O24B 87.3(7) . .
O20 Na2 O24A 86.0(3) . .
O24B Na2 O24A 23.9(7) . .
O20 Na2 O23 87.27(13) . .
O24B Na2 O23 92.7(10) . .
O24A Na2 O23 116.5(5) . .
O20 Na2 O21 172.69(15) . .
O24B Na2 O21 93.0(8) . .
O24A Na2 O21 97.3(2) . .
O23 Na2 O21 85.42(13) . .
O20 Na2 O22 99.64(13) . .
O24B Na2 O22 170.6(4) . .
O24A Na2 O22 149.4(5) . .
O23 Na2 O22 93.99(15) . .
O21 Na2 O22 80.92(12) . .
O20 Na2 O2 87.77(12) . 2_565
O24B Na2 O2 107.8(10) . 2_565
O24A Na2 O2 83.9(4) . 2_565
O23 Na2 O2 158.60(14) . 2_565
O21 Na2 O2 99.07(11) . 2_565
O22 Na2 O2 66.39(12) . 2_565
O20 Na2 Na1 137.67(10) . .
O24B Na2 Na1 134.3(8) . .
O24A Na2 Na1 134.5(3) . .
O23 Na2 Na1 83.98(11) . .
O21 Na2 Na1 41.34(8) . .
O22 Na2 Na1 40.25(9) . .
O2 Na2 Na1 85.75(8) 2_565 .
Na2 O20 H20V 129(3) . .
Na2 O20 H20W 121(3) . .
H20V O20 H20W 109(5) . .
Na1 O21 Na2 97.13(12) . .
Na1 O21 H21V 99(3) . .
Na2 O21 H21V 126(3) . .
Na1 O21 H21W 108(3) . .
Na2 O21 H21W 115(3) . .
H21V O21 H21W 108(4) . .
Na1 O22 Na2 96.49(13) . .
Na1 O22 H22V 108(4) . .
Na2 O22 H22V 111(4) . .
Na1 O22 H22W 104(4) . .
Na2 O22 H22W 130(4) . .
H22V O22 H22W 106(6) . .
Na2 O23 H23V 121(4) . .
Na2 O23 H23W 117(4) . .
H23V O23 H23W 90(6) . .

loop_
_geom_bond_atom_site_label_1
_geom_bond_atom_site_label_2
_geom_bond_distance
_geom_bond_site_symmetry_2
Te O15 1.922(2) .
Te O15 1.922(2) 2_666
Te O10 1.930(3) .
Te O10 1.930(2) 2_666
Te O14 1.933(3) .
Te O14 1.933(3) 2_666
Mo1 O7 1.703(3) .
Mo1 O6 1.718(3) .
Mo1 O9 1.940(3) .
Mo1 O8 1.955(3) .
Mo1 O10 2.257(3) .
Mo1 O15 2.307(3) .
Mo2 O12 1.710(3) .
Mo2 O11 1.721(3) .
Mo2 O8 1.931(3) .
Mo2 O13 1.947(3) .
Mo2 O15 2.269(2) .
Mo2 O14 2.272(3) .
Mo3 O17 1.709(3) .
Mo3 O16 1.713(3) .
Mo3 O9 1.932(3) .
Mo3 O13 1.938(3) 2_666
Mo3 O14 2.296(3) 2_666
Mo3 O10 2.300(3) .
Cu O1 1.967(3) .
Cu N3 1.969(3) .
Cu O4 1.993(3) .
Cu O5 2.006(3) .
Cu O6 2.346(3) .
Cu O8 2.404(3) 1_455
Cu Na1 3.3359(16) .
O1 C1 1.268(5) .
O1 Na1 2.333(3) .
O2 C1 1.239(5) .
O2 Na2 2.886(4) 2_565
N3 C2 1.475(5) .
N3 H3A 0.9200 .
N3 H3B 0.9200 .
C1 C2 1.526(5) .
C2 H2A 0.9900 .
C2 H2B 0.9900 .
O4 H4V 0.93(4) .
O4 H4W 0.93(4) .
O5 Na1 2.476(3) .
O5 H5V 0.95(4) .
O5 H5W 0.94(4) .
O8 Cu 2.404(3) 1_655
O11 Na1 2.347(3) .
O12 Na1 2.346(3) 1_655
O13 Mo3 1.938(3) 2_666
O14 Mo3 2.296(3) 2_666
Na1 O22 2.318(4) .
Na1 O12 2.346(3) 1_455
Na1 O21 2.373(3) .
Na2 O20 2.291(3) .
Na2 O24B 2.310(13) .
Na2 O24A 2.355(8) .
Na2 O23 2.370(5) .
Na2 O21 2.382(3) .
Na2 O22 2.458(4) .
Na2 O2 2.886(4) 2_565
O20 H20V 0.94(5) .
O20 H20W 0.93(5) .
O21 H21V 0.92(2) .
O21 H21W 0.92(2) .
O22 H22V 0.94(2) .
O22 H22W 0.94(5) .
O23 H23V 0.95(5) .
O23 H23W 0.93(6) .

loop_
_geom_torsion_atom_site_label_1
_geom_torsion_atom_site_label_2
_geom_torsion_atom_site_label_3
_geom_torsion_atom_site_label_4
_geom_torsion
_geom_torsion_site_symmetry_1
_geom_torsion_site_symmetry_4
N3 Cu O1 C1 17.2(3) . .
O5 Cu O1 C1 -163.7(3) . .
O6 Cu O1 C1 107.2(3) . .
O8 Cu O1 C1 -74.0(3) 1_455 .
Na1 Cu O1 C1 -165.9(3) . .
N3 Cu O1 Na1 -176.82(14) . .
O5 Cu O1 Na1 2.22(12) . .
O6 Cu O1 Na1 -86.89(11) . .
O8 Cu O1 Na1 91.95(11) 1_455 .
O1 Cu N3 C2 -22.1(2) . .
O4 Cu N3 C2 158.1(2) . .
O6 Cu N3 C2 -114.5(2) . .
O8 Cu N3 C2 67.4(2) 1_455 .
Na1 Cu N3 C2 -24.8(3) . .
Na2 O2 C1 O1 -114.5(4) 2_565 .
Na2 O2 C1 C2 63.7(4) 2_565 .
Cu O1 C1 O2 170.8(3) . .
Na1 O1 C1 O2 13.0(7) . .
Cu O1 C1 C2 -7.5(4) . .
Na1 O1 C1 C2 -165.2(3) . .
Cu N3 C2 C1 23.5(4) . .
O2 C1 C2 N3 170.6(3) . .
O1 C1 C2 N3 -11.1(5) . .
O1 Cu O5 Na1 -2.06(11) . .
O4 Cu O5 Na1 177.74(11) . .
O6 Cu O5 Na1 90.35(10) . .
O8 Cu O5 Na1 -91.63(10) 1_455 .
O7 Mo1 O6 Cu 136.83(18) . .
O9 Mo1 O6 Cu 32.3(2) . .
O8 Mo1 O6 Cu -123.35(19) . .
O10 Mo1 O6 Cu -31.7(4) . .
O15 Mo1 O6 Cu -50.22(19) . .
O1 Cu O6 Mo1 144.1(2) . .
N3 Cu O6 Mo1 -132.4(2) . .
O4 Cu O6 Mo1 -37.6(2) . .
O5 Cu O6 Mo1 53.3(2) . .
Na1 Cu O6 Mo1 100.92(19) . .
O12 Mo2 O8 Mo1 -175.87(13) . .
O11 Mo2 O8 Mo1 -67.93(15) . .
O13 Mo2 O8 Mo1 61.2(3) . .
O15 Mo2 O8 Mo1 20.40(12) . .
O14 Mo2 O8 Mo1 92.24(13) . .
O12 Mo2 O8 Cu 24.32(16) . 1_655
O11 Mo2 O8 Cu 132.26(14) . 1_655
O13 Mo2 O8 Cu -98.6(2) . 1_655
O15 Mo2 O8 Cu -139.41(15) . 1_655
O14 Mo2 O8 Cu -67.57(13) . 1_655
O7 Mo1 O8 Mo2 174.73(14) . .
O6 Mo1 O8 Mo2 65.37(15) . .
O9 Mo1 O8 Mo2 -57.5(3) . .
O10 Mo1 O8 Mo2 -92.10(13) . .
O15 Mo1 O8 Mo2 -20.19(12) . .
O7 Mo1 O8 Cu -25.37(15) . 1_655
O6 Mo1 O8 Cu -134.72(14) . 1_655
O9 Mo1 O8 Cu 102.4(2) . 1_655
O10 Mo1 O8 Cu 67.81(13) . 1_655
O15 Mo1 O8 Cu 139.72(14) . 1_655
O17 Mo3 O9 Mo1 -68.46(16) . .
O16 Mo3 O9 Mo1 -175.86(14) . .
O13 Mo3 O9 Mo1 58.4(3) 2_666 .
O14 Mo3 O9 Mo1 91.13(14) 2_666 .
O10 Mo3 O9 Mo1 20.09(12) . .
O7 Mo1 O9 Mo3 70.51(15) . .
O6 Mo1 O9 Mo3 -179.62(14) . .
O8 Mo1 O9 Mo3 -56.2(3) . .
O10 Mo1 O9 Mo3 -20.40(12) . .
O15 Mo1 O9 Mo3 -92.06(14) . .
O15 Te O10 Mo1 -0.08(10) . .
O15 Te O10 Mo1 179.92(10) 2_666 .
O14 Te O10 Mo1 -85.44(11) . .
O14 Te O10 Mo1 94.56(11) 2_666 .
O15 Te O10 Mo3 -94.81(11) . .
O15 Te O10 Mo3 85.19(11) 2_666 .
O14 Te O10 Mo3 179.83(10) . .
O14 Te O10 Mo3 -0.17(10) 2_666 .
O7 Mo1 O10 Te 171.31(12) . .
O6 Mo1 O10 Te -19.7(3) . .
O9 Mo1 O10 Te -87.80(12) . .
O8 Mo1 O10 Te 75.50(12) . .
O15 Mo1 O10 Te 0.07(9) . .
O7 Mo1 O10 Mo3 -85.56(11) . .
O6 Mo1 O10 Mo3 83.5(3) . .
O9 Mo1 O10 Mo3 15.33(9) . .
O8 Mo1 O10 Mo3 178.63(10) . .
O15 Mo1 O10 Mo3 103.19(10) . .
O17 Mo3 O10 Te -171.84(12) . .
O16 Mo3 O10 Te 27.5(4) . .
O9 Mo3 O10 Te 87.67(12) . .
O13 Mo3 O10 Te -74.64(12) 2_666 .
O14 Mo3 O10 Te 0.15(9) 2_666 .
O17 Mo3 O10 Mo1 85.02(11) . .
O16 Mo3 O10 Mo1 -75.7(4) . .
O9 Mo3 O10 Mo1 -15.47(9) . .
O13 Mo3 O10 Mo1 -177.79(10) 2_666 .
O14 Mo3 O10 Mo1 -102.99(10) 2_666 .
O12 Mo2 O11 Na1 -125.4(2) . .
O8 Mo2 O11 Na1 132.9(2) . .
O13 Mo2 O11 Na1 -25.7(2) . .
O15 Mo2 O11 Na1 58.0(2) . .
O14 Mo2 O11 Na1 34.6(5) . .
O11 Mo2 O12 Na1 -141.3(3) . 1_655
O8 Mo2 O12 Na1 -37.1(3) . 1_655
O13 Mo2 O12 Na1 119.5(3) . 1_655
O15 Mo2 O12 Na1 27.4(6) . 1_655
O14 Mo2 O12 Na1 45.4(3) . 1_655
O12 Mo2 O13 Mo3 -72.97(16) . 2_666
O11 Mo2 O13 Mo3 -179.94(14) . 2_666
O8 Mo2 O13 Mo3 50.0(3) . 2_666
O15 Mo2 O13 Mo3 89.47(14) . 2_666
O14 Mo2 O13 Mo3 17.94(12) . 2_666
O15 Te O14 Mo2 -1.11(10) . .
O15 Te O14 Mo2 178.89(10) 2_666 .
O10 Te O14 Mo2 84.74(11) . .
O10 Te O14 Mo2 -95.26(11) 2_666 .
O15 Te O14 Mo3 93.97(11) . 2_666
O15 Te O14 Mo3 -86.03(11) 2_666 2_666
O10 Te O14 Mo3 179.83(10) . 2_666
O10 Te O14 Mo3 -0.17(10) 2_666 2_666
O12 Mo2 O14 Te -173.35(12) . .
O11 Mo2 O14 Te 25.9(4) . .
O8 Mo2 O14 Te -75.75(12) . .
O13 Mo2 O14 Te 89.72(12) . .
O15 Mo2 O14 Te 1.00(9) . .
O12 Mo2 O14 Mo3 83.41(11) . 2_666
O11 Mo2 O14 Mo3 -77.3(3) . 2_666
O8 Mo2 O14 Mo3 -178.98(10) . 2_666
O13 Mo2 O14 Mo3 -13.51(9) . 2_666
O15 Mo2 O14 Mo3 -102.24(10) . 2_666
O10 Te O15 Mo2 -93.66(11) . .
O10 Te O15 Mo2 86.34(11) 2_666 .
O14 Te O15 Mo2 1.11(10) . .
O14 Te O15 Mo2 -178.89(10) 2_666 .
O10 Te O15 Mo1 0.07(10) . .
O10 Te O15 Mo1 -179.93(10) 2_666 .
O14 Te O15 Mo1 94.85(11) . .
O14 Te O15 Mo1 -85.15(11) 2_666 .
O12 Mo2 O15 Te 18.2(4) . .
O11 Mo2 O15 Te -172.77(12) . .
O8 Mo2 O15 Te 85.88(12) . .
O13 Mo2 O15 Te -76.18(12) . .
O14 Mo2 O15 Te -1.00(9) . .
O12 Mo2 O15 Mo1 -83.3(4) . .
O11 Mo2 O15 Mo1 85.77(11) . .
O8 Mo2 O15 Mo1 -15.58(9) . .
O13 Mo2 O15 Mo1 -177.64(10) . .
O14 Mo2 O15 Mo1 -102.46(10) . .
O7 Mo1 O15 Te -30.0(4) . .
O6 Mo1 O15 Te 172.57(12) . .
O9 Mo1 O15 Te 75.55(11) . .
O8 Mo1 O15 Te -87.14(12) . .
O10 Mo1 O15 Te -0.07(9) . .
O7 Mo1 O15 Mo2 72.6(4) . .
O6 Mo1 O15 Mo2 -84.81(11) . .
O9 Mo1 O15 Mo2 178.17(10) . .
O8 Mo1 O15 Mo2 15.48(9) . .
O10 Mo1 O15 Mo2 102.55(10) . .
C1 O1 Na1 O22 -18.7(4) . .
Cu O1 Na1 O22 -178.15(13) . .
C1 O1 Na1 O12 78.0(4) . 1_455
Cu O1 Na1 O12 -81.44(12) . 1_455
C1 O1 Na1 O11 -121.8(4) . .
Cu O1 Na1 O11 78.74(12) . .
C1 O1 Na1 O21 152.7(5) . .
Cu O1 Na1 O21 -6.8(5) . .
C1 O1 Na1 O5 157.6(4) . .
Cu O1 Na1 O5 -1.89(10) . .
C1 O1 Na1 Cu 159.5(5) . .
C1 O1 Na1 Na2 -28.9(5) . .
Cu O1 Na1 Na2 171.66(15) . .
Mo2 O11 Na1 O22 117.8(2) . .
Mo2 O11 Na1 O1 -130.9(2) . .
Mo2 O11 Na1 O12 -75.2(4) . 1_455
Mo2 O11 Na1 O21 34.2(2) . .
Mo2 O11 Na1 O5 -59.1(2) . .
Mo2 O11 Na1 Cu -96.2(2) . .
Mo2 O11 Na1 Na2 75.7(2) . .
Cu O5 Na1 O1 1.82(10) . .
Cu O5 Na1 O12 82.20(11) . 1_455
Cu O5 Na1 O11 -91.27(11) . .
Cu O5 Na1 O21 -179.43(11) . .
Cu O5 Na1 Na2 -174.14(8) . .
O1 Cu Na1 O22 3.1(2) . .
N3 Cu Na1 O22 7.0(2) . .
O4 Cu Na1 O22 -177.3(2) . .
O5 Cu Na1 O22 -173.9(2) . .
O6 Cu Na1 O22 97.0(2) . .
O8 Cu Na1 O22 -85.2(2) 1_455 .
N3 Cu Na1 O1 3.94(17) . .
O4 Cu Na1 O1 179.59(17) . .
O5 Cu Na1 O1 -177.00(16) . .
O6 Cu Na1 O1 93.93(13) . .
O8 Cu Na1 O1 -88.29(13) 1_455 .
O1 Cu Na1 O12 89.20(14) . 1_455
N3 Cu Na1 O12 93.14(14) . 1_455
O4 Cu Na1 O12 -91.20(14) . 1_455
O5 Cu Na1 O12 -87.79(13) . 1_455
O6 Cu Na1 O12 -176.87(10) . 1_455
O8 Cu Na1 O12 0.91(9) 1_455 1_455
O1 Cu Na1 O11 -99.34(14) . .
N3 Cu Na1 O11 -95.40(14) . .
O4 Cu Na1 O11 80.26(14) . .
O5 Cu Na1 O11 83.67(13) . .
O6 Cu Na1 O11 -5.41(9) . .
O8 Cu Na1 O11 172.37(9) 1_455 .
O1 Cu Na1 O21 177.74(17) . .
N3 Cu Na1 O21 -178.32(16) . .
O4 Cu Na1 O21 -2.67(18) . .
O5 Cu Na1 O21 0.74(14) . .
O6 Cu Na1 O21 -88.33(13) . .
O8 Cu Na1 O21 89.45(13) 1_455 .
O1 Cu Na1 O5 177.00(16) . .
N3 Cu Na1 O5 -179.06(16) . .
O4 Cu Na1 O5 -3.41(16) . .
O6 Cu Na1 O5 -89.07(12) . .
O8 Cu Na1 O5 88.70(12) 1_455 .
O22 Na1 Na2 O20 -24.2(2) . .
O1 Na1 Na2 O20 -10.2(3) . .
O12 Na1 Na2 O20 -109.46(18) 1_455 .
O11 Na1 Na2 O20 82.44(18) . .
O21 Na1 Na2 O20 169.1(2) . .
O5 Na1 Na2 O20 161.15(18) . .
O22 Na1 Na2 O24B 168.6(13) . .
O1 Na1 Na2 O24B -177.4(13) . .
O12 Na1 Na2 O24B 83.4(13) 1_455 .
O11 Na1 Na2 O24B -84.7(12) . .
O21 Na1 Na2 O24B 2.0(13) . .
O5 Na1 Na2 O24B -6.0(13) . .
O22 Na1 Na2 O24A 134.9(6) . .
O1 Na1 Na2 O24A 148.9(6) . .
O12 Na1 Na2 O24A 49.7(6) 1_455 .
O11 Na1 Na2 O24A -118.4(6) . .
O21 Na1 Na2 O24A -31.7(6) . .
O5 Na1 Na2 O24A -39.7(6) . .
O22 Na1 Na2 O23 -103.46(19) . .
O1 Na1 Na2 O23 -89.5(2) . .
O12 Na1 Na2 O23 171.32(13) 1_455 .
O11 Na1 Na2 O23 3.22(12) . .
O21 Na1 Na2 O23 89.91(16) . .
O5 Na1 Na2 O23 81.92(16) . .
O22 Na1 Na2 O21 166.6(2) . .
O1 Na1 Na2 O21 -179.4(2) . .
O12 Na1 Na2 O21 81.41(14) 1_455 .
O11 Na1 Na2 O21 -86.69(13) . .
O5 Na1 Na2 O21 -7.99(15) . .
O1 Na1 Na2 O22 14.0(3) . .
O12 Na1 Na2 O22 -85.22(17) 1_455 .
O11 Na1 Na2 O22 106.68(17) . .
O21 Na1 Na2 O22 -166.6(2) . .
O5 Na1 Na2 O22 -174.6(2) . .
O22 Na1 Na2 O2 57.74(17) . 2_565
O1 Na1 Na2 O2 71.7(2) . 2_565
O12 Na1 Na2 O2 -27.49(11) 1_455 2_565
O11 Na1 Na2 O2 164.41(10) . 2_565
O21 Na1 Na2 O2 -108.90(14) . 2_565
O5 Na1 Na2 O2 -116.88(13) . 2_565
O22 Na1 O21 Na2 -9.16(14) . .
O1 Na1 O21 Na2 178.9(4) . .
O12 Na1 O21 Na2 -109.19(12) 1_455 .
O11 Na1 O21 Na2 93.23(12) . .
O5 Na1 O21 Na2 174.29(11) . .
Cu Na1 O21 Na2 173.85(8) . .
O24B Na2 O21 Na1 -178.6(9) . .
O24A Na2 O21 Na1 157.8(5) . .
O23 Na2 O21 Na1 -86.08(14) . .
O22 Na2 O21 Na1 8.70(13) . .
O2 Na2 O21 Na1 72.83(12) 2_565 .
O1 Na1 O22 Na2 -173.35(12) . .
O12 Na1 O22 Na2 106.79(14) 1_455 .
O11 Na1 O22 Na2 -78.47(15) . .
O21 Na1 O22 Na2 8.87(13) . .
Cu Na1 O22 Na2 -175.26(12) . .
O20 Na2 O22 Na1 163.72(14) . .
O24A Na2 O22 Na1 -97.8(4) . .
O23 Na2 O22 Na1 75.82(16) . .
O21 Na2 O22 Na1 -8.90(14) . .
O2 Na2 O22 Na1 -113.03(15) 2_565 .
